data_7004873
loop_
_publ_author_name
'Charmant, Jonathan P. H.'
'Fan, Cheng'
'Norman, Nicholas C.'
'Pringle, Paul G.'

_publ_section_title
;
 Synthesis and reactivity of dichloroboryl complexes of platinum(II).
;
_journal_issue 1
_journal_name_full 'Dalton transactions (Cambridge, England : 2003)'
_journal_page_first 114
_journal_page_last 123
_journal_paper_doi 10.1039/b612039n
_journal_year 2007
_chemical_formula_moiety 'C12 H22 B Cl O2 P2 Pt'
_chemical_formula_sum 'C12 H22 B Cl O2 P2 Pt'
_chemical_formula_weight 501.59
_space_group_IT_number 14
_symmetry_cell_setting monoclinic
_symmetry_space_group_name_Hall '-P 2ybc'
_symmetry_space_group_name_H-M 'P 1 21/c 1'
_atom_sites_solution_hydrogens geom
_atom_sites_solution_primary direct
_atom_sites_solution_secondary difmap
_audit_creation_method SHELXL-97
_cell_angle_alpha 90.00
_cell_angle_beta 95.56(3)
_cell_angle_gamma 90.00
_cell_formula_units_Z 4
_cell_length_a 5.8930(16)
_cell_length_b 22.748(9)
_cell_length_c 12.946(4)
_cell_measurement_temperature 100(2)
_cell_measurement_theta_max 70.0625
_cell_measurement_theta_min 28.8385
_cell_volume 1727.3(10)
_computing_cell_refinement 'SMART v5.625 (Bruker-AXS, 1997-2001)'
_computing_data_collection 'SMART v5.625 (Bruker-AXS, 1997-2001)'
_computing_data_reduction
;
SAINT v7.06A (Bruker-AXS, 1997-2003) & SHELXTL v6.14 (Bruker-AXS, 2003)
;
_computing_molecular_graphics 'SHELXTL (Bruker, 2001)'
_computing_publication_material 'SHELXTL (Bruker, 2001)'
_computing_structure_refinement 'SHELXTL (Bruker, 2001)'
_computing_structure_solution 'SHELXTL (Bruker, 2001)'
_diffrn_ambient_temperature 100
_diffrn_detector 'CCD plate'
_diffrn_detector_area_resol_mean 5.602
_diffrn_detector_type 'Bruker-AXS SMART 6000'
_diffrn_measured_fraction_theta_full 0.909
_diffrn_measured_fraction_theta_max 0.909
_diffrn_measurement_details 'frames, 0.3\% width'
_diffrn_measurement_device 'three-circle diffractometer'
_diffrn_measurement_device_type 'Bruker-AXS D8'
_diffrn_measurement_method '\w scans'
_diffrn_measurement_specimen_support 'glass fibre'
_diffrn_radiation_collimation 'Osmic CMF12-38Cu6 (blue) mirror optics'
_diffrn_radiation_monochromator 'Osmic CMF12-38Cu6 (blue) mirror optics'
_diffrn_radiation_probe x-ray
_diffrn_radiation_type 'Cu K\a'
_diffrn_radiation_wavelength 1.5418
_diffrn_reflns_av_R_equivalents 0.0613
_diffrn_reflns_av_sigmaI/netI 0.0507
_diffrn_reflns_limit_h_max 6
_diffrn_reflns_limit_h_min -6
_diffrn_reflns_limit_k_max 27
_diffrn_reflns_limit_k_min -27
_diffrn_reflns_limit_l_max 15
_diffrn_reflns_limit_l_min -15
_diffrn_reflns_number 12164
_diffrn_reflns_theta_full 69.99
_diffrn_reflns_theta_max 69.99
_diffrn_reflns_theta_min 3.89
_diffrn_source rotating-anode
_diffrn_source_current 120
_diffrn_source_power 4.8
_diffrn_source_size '3 x 0.3mm'
_diffrn_source_target Cu
_diffrn_source_type 'MAC Science M18XCE'
_diffrn_source_voltage 40
_diffrn_standards_decay_% 0
_exptl_absorpt_coefficient_mu 18.328
_exptl_absorpt_correction_T_max 0.693
_exptl_absorpt_correction_T_min 0.118
_exptl_absorpt_correction_type multi-scan
_exptl_absorpt_process_details 'SADABS v2.10 (Sheldrick, 2003)'
_exptl_crystal_colour colourless
_exptl_crystal_density_diffrn 1.929
_exptl_crystal_density_method none
_exptl_crystal_description plate
_exptl_crystal_F_000 960
_exptl_crystal_size_max 0.20
_exptl_crystal_size_mid 0.12
_exptl_crystal_size_min 0.02
_refine_diff_density_max 2.514
_refine_diff_density_min -2.923
_refine_diff_density_rms 0.396
_refine_ls_extinction_method none
_refine_ls_goodness_of_fit_ref 1.055
_refine_ls_hydrogen_treatment constr
_refine_ls_matrix_type full
_refine_ls_number_parameters 178
_refine_ls_number_reflns 2972
_refine_ls_number_restraints 0
_refine_ls_restrained_S_all 1.055
_refine_ls_R_factor_all 0.0630
_refine_ls_R_factor_gt 0.0620
_refine_ls_shift/su_max 0.002
_refine_ls_shift/su_mean 0.000
_refine_ls_structure_factor_coef Fsqd
_refine_ls_weighting_details 'calc w=1/[\s^2^(Fo^2^)+(0.1347P)^2^+0.2504P] where P=(Fo^2^+2Fc^2^)/3'
_refine_ls_weighting_scheme calc
_refine_ls_wR_factor_gt 0.1543
_refine_ls_wR_factor_ref 0.1582
_reflns_number_gt 2858
_reflns_number_total 2972
_reflns_threshold_expression >2\s(I)
_cod_data_source_file b612039n.txt
_cod_data_source_block 10
_cod_depositor_comments
;
The following automatic conversions were performed:
'_symmetry_cell_setting' value 'Monoclinic' changed to 'monoclinic'
according to '/home/saulius/struct/CIF-dictionaries/cif_core.dic'
dictionary named 'cif_core.dic' version 2.4.1 from
2010-06-29.

'_diffrn_radiation_probe' value 'X-ray' changed to 'x-ray'
according to '/home/saulius/struct/CIF-dictionaries/cif_core.dic'
dictionary named 'cif_core.dic' version 2.4.1 from 2010-06-29.

Automatic conversion script
Id: cif_fix_enum 1527 2010-12-29 10:47:43Z saulius 
;
_cod_original_sg_symbol_H-M 'P 21/c'
_cod_database_code 7004873

loop_
_symmetry_equiv_pos_as_xyz
'x, y, z'
'-x, y+1/2, -z+1/2'
'-x, -y, -z'
'x, -y-1/2, z-1/2'

loop_
_atom_site_label
_atom_site_type_symbol
_atom_site_fract_x
_atom_site_fract_y
_atom_site_fract_z
_atom_site_U_iso_or_equiv
_atom_site_adp_type
_atom_site_occupancy
_atom_site_symmetry_multiplicity
_atom_site_calc_flag
_atom_site_refinement_flags
_atom_site_disorder_assembly
_atom_site_disorder_group
Pt1 Pt 0.29960(4) 0.370266(9) 0.717527(16) 0.0079(2) Uani 1 1 d . . .
P2 P 0.0611(4) 0.37546(6) 0.56740(17) 0.0119(4) Uani 1 1 d . . .
P1 P 0.5301(4) 0.36388(6) 0.86946(16) 0.0098(4) Uani 1 1 d . . .
O1 O 0.0479(6) 0.47590(16) 0.7925(3) 0.0120(8) Uani 1 1 d . . .
O2 O 0.3756(7) 0.50345(17) 0.7210(3) 0.0133(8) Uani 1 1 d . . .
C1 C 0.0675(9) 0.5365(2) 0.7956(4) 0.0099(11) Uani 1 1 d . . .
C6 C -0.0778(9) 0.5765(2) 0.8335(4) 0.0138(11) Uani 1 1 d . . .
H6 H -0.2128 0.5645 0.8623 0.017 Uiso 1 1 calc R . .
C5 C -0.0161(13) 0.6363(2) 0.8276(5) 0.0150(14) Uani 1 1 d . . .
H5 H -0.1124 0.6656 0.8522 0.018 Uiso 1 1 calc R . .
C4 C 0.1828(10) 0.6530(3) 0.7864(4) 0.0146(14) Uani 1 1 d . . .
H4 H 0.2198 0.6935 0.7837 0.018 Uiso 1 1 calc R . .
C2 C 0.2671(10) 0.5537(3) 0.7539(4) 0.0125(11) Uani 1 1 d . . .
B1 B 0.2399(10) 0.4549(3) 0.7448(4) 0.0091(12) Uani 1 1 d . . .
C3 C 0.3315(11) 0.6114(3) 0.7483(5) 0.0145(12) Uani 1 1 d . . .
H3 H 0.4684 0.6227 0.7205 0.017 Uiso 1 1 calc R . .
Cl Cl 0.3789(2) 0.26689(6) 0.68988(11) 0.0192(4) Uani 1 1 d . . .
C7 C 0.4165(10) 0.3134(3) 0.9599(5) 0.0230(14) Uani 1 1 d . . .
H7A H 0.5324 0.3057 1.0178 0.034 Uiso 1 1 calc R . .
H7B H 0.3743 0.2764 0.9243 0.034 Uiso 1 1 calc R . .
H7C H 0.2814 0.3308 0.9863 0.034 Uiso 1 1 calc R . .
C8 C 0.5858(12) 0.4298(3) 0.9459(5) 0.0231(14) Uani 1 1 d . . .
H8A H 0.4412 0.4494 0.9557 0.035 Uiso 1 1 calc R . .
H8B H 0.6823 0.4564 0.9098 0.035 Uiso 1 1 calc R . .
H8C H 0.6638 0.4194 1.0137 0.035 Uiso 1 1 calc R . .
C10 C -0.1048(12) 0.3097(3) 0.5359(5) 0.0242(15) Uani 1 1 d . . .
H10A H -0.2253 0.3063 0.5826 0.036 Uiso 1 1 calc R . .
H10B H -0.0052 0.2751 0.5439 0.036 Uiso 1 1 calc R . .
H10C H -0.1735 0.3120 0.4640 0.036 Uiso 1 1 calc R . .
C12 C 0.2203(13) 0.3868(3) 0.4553(5) 0.0246(15) Uani 1 1 d . . .
H12A H 0.3352 0.3558 0.4529 0.037 Uiso 1 1 calc R . .
H12B H 0.2959 0.4252 0.4608 0.037 Uiso 1 1 calc R . .
H12C H 0.1156 0.3855 0.3917 0.037 Uiso 1 1 calc R . .
C9 C 0.8128(10) 0.3346(3) 0.8579(5) 0.0216(13) Uani 1 1 d . . .
H9A H 0.8935 0.3298 0.9272 0.032 Uiso 1 1 calc R . .
H9B H 0.8977 0.3618 0.8173 0.032 Uiso 1 1 calc R . .
H9C H 0.8000 0.2964 0.8230 0.032 Uiso 1 1 calc R . .
C11 C -0.1536(11) 0.4334(3) 0.5571(5) 0.0206(14) Uani 1 1 d . . .
H11A H -0.2346 0.4330 0.4873 0.031 Uiso 1 1 calc R . .
H11B H -0.0793 0.4716 0.5699 0.031 Uiso 1 1 calc R . .
H11C H -0.2623 0.4267 0.6086 0.031 Uiso 1 1 calc R . .

loop_
_atom_site_aniso_label
_atom_site_aniso_U_11
_atom_site_aniso_U_22
_atom_site_aniso_U_33
_atom_site_aniso_U_23
_atom_site_aniso_U_13
_atom_site_aniso_U_12
Pt1 0.0107(3) 0.0037(3) 0.0094(3) -0.00030(6) 0.00173(19) 0.00013(6)
P2 0.0130(10) 0.0106(8) 0.0118(9) 0.0005(5) -0.0002(8) -0.0014(5)
P1 0.0115(9) 0.0075(7) 0.0106(9) 0.0008(5) 0.0011(7) -0.0005(5)
O1 0.017(2) 0.0031(17) 0.0170(18) -0.0014(15) 0.0058(17) 0.0022(15)
O2 0.012(2) 0.0076(19) 0.020(2) 0.0038(16) 0.0014(16) 0.0025(16)
C1 0.013(3) 0.008(3) 0.008(2) 0.001(2) -0.004(2) 0.000(2)
C6 0.013(3) 0.009(3) 0.019(3) 0.001(2) 0.002(2) 0.001(2)
C5 0.021(4) 0.007(3) 0.016(3) -0.006(2) 0.000(3) 0.004(2)
C4 0.023(4) 0.005(4) 0.015(3) -0.0004(19) 0.000(3) 0.000(2)
C2 0.013(3) 0.010(3) 0.014(3) -0.002(2) 0.000(2) 0.002(2)
B1 0.008(3) 0.010(3) 0.009(3) 0.003(2) -0.001(3) 0.000(2)
C3 0.013(3) 0.009(3) 0.021(3) 0.001(3) 0.000(3) 0.000(2)
Cl 0.0212(8) 0.0076(6) 0.0280(8) -0.0075(5) -0.0009(6) 0.0025(5)
C7 0.015(3) 0.034(4) 0.020(3) 0.011(3) 0.002(3) -0.006(3)
C8 0.038(4) 0.016(3) 0.014(3) -0.007(2) -0.003(3) -0.001(3)
C10 0.031(4) 0.015(3) 0.025(3) 0.000(3) -0.008(3) -0.009(3)
C12 0.021(4) 0.035(4) 0.019(3) 0.006(3) 0.007(3) 0.003(3)
C9 0.013(3) 0.027(3) 0.025(3) -0.005(3) 0.004(3) 0.002(3)
C11 0.021(3) 0.025(3) 0.016(3) 0.002(3) 0.001(3) 0.009(3)

loop_
_atom_type_symbol
_atom_type_description
_atom_type_scat_dispersion_real
_atom_type_scat_dispersion_imag
_atom_type_scat_source
C C 0.0181 0.0091 'International Tables Vol C Tables 4.2.6.8 and 6.1.1.4'
H H 0.0000 0.0000 'International Tables Vol C Tables 4.2.6.8 and 6.1.1.4'
B B 0.0090 0.0039 'International Tables Vol C Tables 4.2.6.8 and 6.1.1.4'
O O 0.0492 0.0322 'International Tables Vol C Tables 4.2.6.8 and 6.1.1.4'
P P 0.2955 0.4335 'International Tables Vol C Tables 4.2.6.8 and 6.1.1.4'
Cl Cl 0.3639 0.7018 'International Tables Vol C Tables 4.2.6.8 and 6.1.1.4'
Pt Pt -4.5932 6.9264 'International Tables Vol C Tables 4.2.6.8 and 6.1.1.4'

loop_
_geom_angle_atom_site_label_1
_geom_angle_atom_site_label_2
_geom_angle_atom_site_label_3
_geom_angle
_geom_angle_site_symmetry_1
_geom_angle_site_symmetry_3
_geom_angle_publ_flag
B1 Pt1 P1 90.54(18) . . ?
B1 Pt1 P2 89.77(18) . . ?
P1 Pt1 P2 178.48(5) . . ?
B1 Pt1 Cl 178.15(18) . . ?
P1 Pt1 Cl 87.63(5) . . ?
P2 Pt1 Cl 92.05(5) . . ?
C10 P2 C12 104.2(3) . . ?
C10 P2 C11 103.0(4) . . ?
C12 P2 C11 104.3(3) . . ?
C10 P2 Pt1 115.0(2) . . ?
C12 P2 Pt1 111.3(3) . . ?
C11 P2 Pt1 117.7(2) . . ?
C8 P1 C7 103.3(3) . . ?
C8 P1 C9 103.3(3) . . ?
C7 P1 C9 102.7(3) . . ?
C8 P1 Pt1 118.7(2) . . ?
C7 P1 Pt1 111.7(2) . . ?
C9 P1 Pt1 115.3(2) . . ?
C1 O1 B1 106.2(4) . . ?
C2 O2 B1 106.7(4) . . ?
C6 C1 O1 128.1(5) . . ?
C6 C1 C2 122.1(5) . . ?
O1 C1 C2 109.8(5) . . ?
C1 C6 C5 116.4(5) . . ?
C1 C6 H6 121.8 . . ?
C5 C6 H6 121.8 . . ?
C4 C5 C6 121.1(6) . . ?
C4 C5 H5 119.5 . . ?
C6 C5 H5 119.5 . . ?
C5 C4 C3 121.9(6) . . ?
C5 C4 H4 119.1 . . ?
C3 C4 H4 119.1 . . ?
C3 C2 O2 129.1(5) . . ?
C3 C2 C1 122.5(6) . . ?
O2 C2 C1 108.4(5) . . ?
O2 B1 O1 108.8(5) . . ?
O2 B1 Pt1 127.0(4) . . ?
O1 B1 Pt1 124.2(4) . . ?
C2 C3 C4 116.0(5) . . ?
C2 C3 H3 122.0 . . ?
C4 C3 H3 122.0 . . ?
P1 C7 H7A 109.5 . . ?
P1 C7 H7B 109.5 . . ?
H7A C7 H7B 109.5 . . ?
P1 C7 H7C 109.5 . . ?
H7A C7 H7C 109.5 . . ?
H7B C7 H7C 109.5 . . ?
P1 C8 H8A 109.5 . . ?
P1 C8 H8B 109.5 . . ?
H8A C8 H8B 109.5 . . ?
P1 C8 H8C 109.5 . . ?
H8A C8 H8C 109.5 . . ?
H8B C8 H8C 109.5 . . ?
P2 C10 H10A 109.5 . . ?
P2 C10 H10B 109.5 . . ?
H10A C10 H10B 109.5 . . ?
P2 C10 H10C 109.5 . . ?
H10A C10 H10C 109.5 . . ?
H10B C10 H10C 109.5 . . ?
P2 C12 H12A 109.5 . . ?
P2 C12 H12B 109.5 . . ?
H12A C12 H12B 109.5 . . ?
P2 C12 H12C 109.5 . . ?
H12A C12 H12C 109.5 . . ?
H12B C12 H12C 109.5 . . ?
P1 C9 H9A 109.5 . . ?
P1 C9 H9B 109.5 . . ?
H9A C9 H9B 109.5 . . ?
P1 C9 H9C 109.5 . . ?
H9A C9 H9C 109.5 . . ?
H9B C9 H9C 109.5 . . ?
P2 C11 H11A 109.5 . . ?
P2 C11 H11B 109.5 . . ?
H11A C11 H11B 109.5 . . ?
P2 C11 H11C 109.5 . . ?
H11A C11 H11C 109.5 . . ?
H11B C11 H11C 109.5 . . ?

loop_
_geom_bond_atom_site_label_1
_geom_bond_atom_site_label_2
_geom_bond_distance
_geom_bond_site_symmetry_2
_geom_bond_publ_flag
Pt1 B1 1.995(6) . ?
Pt1 P1 2.284(2) . ?
Pt1 P2 2.289(2) . ?
Pt1 Cl 2.4308(16) . ?
P2 C10 1.812(7) . ?
P2 C12 1.821(7) . ?
P2 C11 1.823(7) . ?
P1 C8 1.809(6) . ?
P1 C7 1.813(6) . ?
P1 C9 1.814(6) . ?
O1 C1 1.384(6) . ?
O1 B1 1.423(7) . ?
O2 C2 1.397(7) . ?
O2 B1 1.415(7) . ?
C1 C6 1.372(8) . ?
C1 C2 1.397(8) . ?
C6 C5 1.412(8) . ?
C6 H6 0.9500 . ?
C5 C4 1.387(10) . ?
C5 H5 0.9500 . ?
C4 C3 1.410(9) . ?
C4 H4 0.9500 . ?
C2 C3 1.370(8) . ?
C3 H3 0.9500 . ?
C7 H7A 0.9800 . ?
C7 H7B 0.9800 . ?
C7 H7C 0.9800 . ?
C8 H8A 0.9800 . ?
C8 H8B 0.9800 . ?
C8 H8C 0.9800 . ?
C10 H10A 0.9800 . ?
C10 H10B 0.9800 . ?
C10 H10C 0.9800 . ?
C12 H12A 0.9800 . ?
C12 H12B 0.9800 . ?
C12 H12C 0.9800 . ?
C9 H9A 0.9800 . ?
C9 H9B 0.9800 . ?
C9 H9C 0.9800 . ?
C11 H11A 0.9800 . ?
C11 H11B 0.9800 . ?
C11 H11C 0.9800 . ?
